data_4339901
loop_
_publ_author_name
'Zhou, Zhao-Hui'
'Deng, Yuan-Fu'
'Liu, Qiong-Xin'
'Zhang, Hua-Lin'
'Mak, Thomas C. W.'
'Chow, Yuan L.'

_publ_section_title
;
 Selective ligand conversion of ethylenediamine tetraacetate to its
 triacetate on peroxotitanate(IV).
;
_journal_issue 17
_journal_name_full 'Inorganic chemistry'
_journal_page_first 6846
_journal_page_last 6848
_journal_paper_doi 10.1021/ic701256e
_journal_volume 46
_journal_year 2007
_chemical_formula_sum 'C10 H21 N3 O12 Ti'
_chemical_formula_weight 423.20
_chemical_name_common 'Ammonium hydrogen edta peroxotitanium(IV)'
_chemical_name_systematic
; 
 ? 
;
_space_group_IT_number 14
_symmetry_cell_setting monoclinic
_symmetry_space_group_name_Hall '-P 2ybc'
_symmetry_space_group_name_H-M 'P 1 21/c 1'
_atom_sites_solution_hydrogens geom
_atom_sites_solution_primary direct
_atom_sites_solution_secondary difmap
_audit_creation_method SHELXL-97
_cell_angle_alpha 90.00
_cell_angle_beta 107.3590(10)
_cell_angle_gamma 90.00
_cell_formula_units_Z 4
_cell_length_a 20.1206(10)
_cell_length_b 6.9698(3)
_cell_length_c 12.4450(6)
_cell_measurement_temperature 296(2)
_cell_volume 1665.76(14)
_computing_structure_refinement 'SHELXL-97 (Sheldrick, 1997)'
_computing_structure_solution 'SHELXS-97 (Sheldrick, 1990)'
_diffrn_ambient_temperature 296(2)
_diffrn_measured_fraction_theta_full 0.951
_diffrn_measured_fraction_theta_max 0.951
_diffrn_measurement_device_type 'Bruker Apex CCD diffractometer'
_diffrn_radiation_monochromator graphite
_diffrn_radiation_source 'fine-focus sealed tube'
_diffrn_radiation_type MoK\a
_diffrn_radiation_wavelength 0.71073
_diffrn_reflns_av_R_equivalents 0.0694
_diffrn_reflns_av_sigmaI/netI 0.0364
_diffrn_reflns_limit_h_max 25
_diffrn_reflns_limit_h_min -26
_diffrn_reflns_limit_k_max 9
_diffrn_reflns_limit_k_min -9
_diffrn_reflns_limit_l_max 16
_diffrn_reflns_limit_l_min -15
_diffrn_reflns_number 18285
_diffrn_reflns_theta_full 28.31
_diffrn_reflns_theta_max 28.31
_diffrn_reflns_theta_min 1.06
_exptl_absorpt_coefficient_mu 0.585
_exptl_absorpt_correction_T_max 0.8870
_exptl_absorpt_correction_T_min 0.7665
_exptl_absorpt_correction_type multi-scan
_exptl_absorpt_process_details '(SADABS; Bruker, 2002)'
_exptl_crystal_density_diffrn 1.687
_exptl_crystal_density_method 'not measured'
_exptl_crystal_F_000 880
_exptl_crystal_size_max 0.48
_exptl_crystal_size_mid 0.45
_exptl_crystal_size_min 0.21
_refine_diff_density_max 0.421
_refine_diff_density_min -0.268
_refine_diff_density_rms 0.065
_refine_ls_extinction_method none
_refine_ls_goodness_of_fit_ref 0.978
_refine_ls_hydrogen_treatment mixed
_refine_ls_matrix_type full
_refine_ls_number_parameters 262
_refine_ls_number_reflns 3947
_refine_ls_number_restraints 16
_refine_ls_restrained_S_all 0.977
_refine_ls_R_factor_all 0.0405
_refine_ls_R_factor_gt 0.0369
_refine_ls_shift/su_max 0.019
_refine_ls_shift/su_mean 0.002
_refine_ls_structure_factor_coef Fsqd
_refine_ls_weighting_details 'calc w=1/[\s^2^(Fo^2^)+(0.0575P)^2^+0.9094P] where P=(Fo^2^+2Fc^2^)/3'
_refine_ls_weighting_scheme calc
_refine_ls_wR_factor_gt 0.0980
_refine_ls_wR_factor_ref 0.1040
_reflns_number_gt 3567
_reflns_number_total 3947
_reflns_threshold_expression >2sigma(I)
_cod_data_source_file ic701256e-file008.cif
_cod_data_source_block sad
_cod_depositor_comments
;
The following automatic conversions were performed:

'_symmetry_cell_setting' value 'Monoclinic' changed to 'monoclinic'
according to
/usr/data/users/saulius/automatic-downloads/retrospective/ACS/lib/dictionaries/cif_core.dic
dictionary named 'cif_core.dic' version 2.4.2 from
2011-04-26.

'_exptl_absorpt_correction_type' value 'multi scan'
changed to 'multi-scan' according to
/usr/data/users/saulius/automatic-downloads/retrospective/ACS/lib/dictionaries/cif_core.dic
dictionary named 'cif_core.dic' version 2.4.2 from 2011-04-26.

Automatic conversion script
Id: cif_fix_values 2281 2013-09-26 08:29:07Z andrius 
;
_cod_original_cell_volume 1665.75(14)
_cod_original_sg_symbol_H-M 'P 21/c'
_cod_database_code 4339901

loop_
_symmetry_equiv_pos_as_xyz
'x, y, z'
'-x, y+1/2, -z+1/2'
'-x, -y, -z'
'x, -y-1/2, z-1/2'

loop_
_atom_site_label
_atom_site_type_symbol
_atom_site_fract_x
_atom_site_fract_y
_atom_site_fract_z
_atom_site_U_iso_or_equiv
_atom_site_adp_type
_atom_site_occupancy
_atom_site_symmetry_multiplicity
_atom_site_calc_flag
_atom_site_refinement_flags
Ti1 Ti 0.229518(14) 0.05286(4) 0.50661(2) 0.02508(10) Uani 1 1 d .
O1 O 0.26796(8) 0.2657(2) 0.59065(13) 0.0499(4) Uani 1 1 d .
O2 O 0.20745(8) 0.1883(3) 0.61898(13) 0.0528(4) Uani 1 1 d .
O3 O 0.14088(6) -0.10121(18) 0.50799(11) 0.0322(3) Uani 1 1 d .
O4 O 0.07561(7) -0.3609(2) 0.45691(13) 0.0432(3) Uani 1 1 d .
O5 O 0.17333(7) 0.20116(17) 0.37441(11) 0.0357(3) Uani 1 1 d .
O6 O 0.09119(8) 0.2020(3) 0.20996(13) 0.0567(4) Uani 1 1 d .
O7 O 0.28856(6) -0.15238(19) 0.58982(10) 0.0344(3) Uani 1 1 d .
O8 O 0.39275(8) -0.2823(2) 0.65973(13) 0.0521(4) Uani 1 1 d .
O9 O 0.41296(9) 0.5103(2) 0.38469(18) 0.0593(5) Uani 1 1 d .
H9O H 0.4469(17) 0.527(4) 0.365(3) 0.071 Uiso 1 1 d .
O10 O 0.44808(7) 0.2059(2) 0.38678(14) 0.0464(4) Uani 1 1 d .
O1W O 0.47828(8) 0.4032(2) 0.67729(14) 0.0479(4) Uani 1 1 d D
H1W1 H 0.4517(12) 0.499(3) 0.6699(19) 0.058 Uiso 1 1 d D
H1W2 H 0.4872(13) 0.361(3) 0.7441(11) 0.058 Uiso 1 1 d D
O2W O -0.01363(12) 0.0141(3) 0.28813(15) 0.0717(6) Uani 1 1 d D
H2W1 H -0.0463(12) -0.064(4) 0.284(2) 0.086 Uiso 1 1 d D
H2W2 H -0.0167(16) 0.059(4) 0.2242(14) 0.086 Uiso 1 1 d D
C1 C 0.27736(8) -0.2109(2) 0.34258(14) 0.0283(3) Uani 1 1 d .
H1A H 0.2693 -0.2771 0.2713 0.034 Uiso 1 1 calc R
H1B H 0.3039 -0.2951 0.4020 0.034 Uiso 1 1 calc R
C2 C 0.31759(9) -0.0288(2) 0.34195(14) 0.0300(3) Uani 1 1 d .
H2A H 0.3626 -0.0600 0.3329 0.036 Uiso 1 1 calc R
H2B H 0.2926 0.0504 0.2787 0.036 Uiso 1 1 calc R
C3 C 0.17784(9) -0.3315(2) 0.39773(16) 0.0321(4) Uani 1 1 d .
H3A H 0.2136 -0.4097 0.4484 0.039 Uiso 1 1 calc R
H3B H 0.1539 -0.4089 0.3330 0.039 Uiso 1 1 calc R
C4 C 0.12656(8) -0.2617(2) 0.45747(15) 0.0299(3) Uani 1 1 d .
C5 C 0.16104(10) -0.0759(3) 0.25923(15) 0.0355(4) Uani 1 1 d .
H5A H 0.1200 -0.1563 0.2335 0.043 Uiso 1 1 calc R
H5B H 0.1832 -0.0712 0.1999 0.043 Uiso 1 1 calc R
C6 C 0.13939(9) 0.1236(3) 0.28102(15) 0.0337(4) Uani 1 1 d .
C7 C 0.38368(9) -0.0081(3) 0.54261(15) 0.0335(4) Uani 1 1 d .
H7A H 0.4060 0.0906 0.5962 0.040 Uiso 1 1 calc R
H7B H 0.4186 -0.0637 0.5125 0.040 Uiso 1 1 calc R
C8 C 0.35509(9) -0.1622(3) 0.60241(14) 0.0323(4) Uani 1 1 d .
C9 C 0.34265(9) 0.2838(2) 0.43311(16) 0.0326(4) Uani 1 1 d .
H9A H 0.3467 0.3516 0.5029 0.039 Uiso 1 1 calc R
H9B H 0.3030 0.3373 0.3761 0.039 Uiso 1 1 calc R
C10 C 0.40760(9) 0.3241(3) 0.39866(16) 0.0345(4) Uani 1 1 d .
N1 N 0.20975(7) -0.16254(18) 0.36113(11) 0.0242(3) Uani 1 1 d .
N2 N 0.32770(7) 0.08035(19) 0.44932(11) 0.0247(3) Uani 1 1 d .
N3 N 0.04329(8) 0.2410(2) 0.47672(14) 0.0392(4) Uani 1 1 d D
H1 H 0.0093(7) 0.269(3) 0.5010(15) 0.047 Uiso 1 1 d D
H2 H 0.0620(9) 0.3437(18) 0.4620(15) 0.047 Uiso 1 1 d D
H3 H 0.0294(9) 0.172(2) 0.4176(10) 0.047 Uiso 1 1 d D
H4 H 0.0735(8) 0.179(2) 0.5279(12) 0.047 Uiso 1 1 d D

loop_
_atom_site_aniso_label
_atom_site_aniso_U_11
_atom_site_aniso_U_22
_atom_site_aniso_U_33
_atom_site_aniso_U_23
_atom_site_aniso_U_13
_atom_site_aniso_U_12
Ti1 0.02419(15) 0.02753(16) 0.02590(16) -0.00509(10) 0.01111(11) -0.00046(10)
O1 0.0435(7) 0.0553(9) 0.0596(9) -0.0324(7) 0.0285(7) -0.0182(7)
O2 0.0459(8) 0.0691(10) 0.0557(9) -0.0322(8) 0.0339(7) -0.0142(7)
O3 0.0290(6) 0.0339(6) 0.0385(6) -0.0035(5) 0.0173(5) -0.0017(5)
O4 0.0349(7) 0.0372(7) 0.0646(9) -0.0001(6) 0.0258(6) -0.0073(6)
O5 0.0374(6) 0.0255(6) 0.0451(7) 0.0042(5) 0.0135(5) 0.0070(5)
O6 0.0451(8) 0.0792(11) 0.0452(8) 0.0219(8) 0.0124(6) 0.0321(8)
O7 0.0289(6) 0.0467(7) 0.0290(6) 0.0110(5) 0.0107(5) 0.0008(5)
O8 0.0444(8) 0.0625(10) 0.0521(9) 0.0274(8) 0.0186(7) 0.0197(7)
O9 0.0475(9) 0.0325(7) 0.1131(15) 0.0144(8) 0.0473(10) 0.0008(6)
O10 0.0405(7) 0.0377(7) 0.0719(10) 0.0020(7) 0.0335(7) 0.0011(6)
O1W 0.0417(8) 0.0458(8) 0.0596(9) 0.0137(7) 0.0201(7) 0.0019(6)
O2W 0.0880(14) 0.0716(12) 0.0446(9) 0.0011(8) 0.0032(9) -0.0410(11)
C1 0.0308(8) 0.0279(7) 0.0311(8) -0.0043(6) 0.0165(6) 0.0020(6)
C2 0.0352(8) 0.0320(8) 0.0290(8) -0.0010(6) 0.0188(7) -0.0020(7)
C3 0.0308(8) 0.0221(7) 0.0475(10) -0.0027(7) 0.0179(7) -0.0025(6)
C4 0.0265(7) 0.0284(8) 0.0362(8) 0.0055(6) 0.0116(6) 0.0017(6)
C5 0.0346(9) 0.0411(10) 0.0264(8) -0.0016(7) 0.0025(7) 0.0020(7)
C6 0.0281(8) 0.0410(9) 0.0353(9) 0.0128(7) 0.0145(7) 0.0081(7)
C7 0.0235(7) 0.0408(9) 0.0357(9) 0.0069(7) 0.0083(6) 0.0016(7)
C8 0.0318(8) 0.0414(9) 0.0250(7) 0.0046(7) 0.0105(6) 0.0040(7)
C9 0.0303(8) 0.0248(8) 0.0472(10) 0.0001(7) 0.0185(7) 0.0001(6)
C10 0.0300(8) 0.0305(8) 0.0457(10) 0.0026(7) 0.0155(7) -0.0024(7)
N1 0.0257(6) 0.0222(6) 0.0263(6) -0.0006(5) 0.0101(5) 0.0009(5)
N2 0.0242(6) 0.0244(6) 0.0276(6) 0.0006(5) 0.0107(5) 0.0011(5)
N3 0.0373(8) 0.0404(8) 0.0419(9) -0.0029(7) 0.0148(7) 0.0003(7)

loop_
_atom_type_symbol
_atom_type_description
_atom_type_scat_dispersion_real
_atom_type_scat_dispersion_imag
_atom_type_scat_source
C C 0.0033 0.0016 'International Tables Vol C Tables 4.2.6.8 and 6.1.1.4'
H H 0.0000 0.0000 'International Tables Vol C Tables 4.2.6.8 and 6.1.1.4'
N N 0.0061 0.0033 'International Tables Vol C Tables 4.2.6.8 and 6.1.1.4'
O O 0.0106 0.0060 'International Tables Vol C Tables 4.2.6.8 and 6.1.1.4'
Ti Ti 0.2776 0.4457 'International Tables Vol C Tables 4.2.6.8 and 6.1.1.4'

loop_
_geom_angle_atom_site_label_1
_geom_angle_atom_site_label_2
_geom_angle_atom_site_label_3
_geom_angle
_geom_angle_site_symmetry_1
_geom_angle_site_symmetry_3
O1 Ti1 O2 46.81(6) . .
O1 Ti1 O7 101.70(7) . .
O2 Ti1 O7 102.64(7) . .
O1 Ti1 O5 95.16(7) . .
O2 Ti1 O5 98.93(7) . .
O7 Ti1 O5 158.23(6) . .
O1 Ti1 O3 128.57(6) . 1
O2 Ti1 O3 81.82(6) . 1
O7 Ti1 O3 90.28(5) . 1
O5 Ti1 O3 89.88(5) . 1
O1 Ti1 O3 128.57(6) . .
O2 Ti1 O3 81.82(6) . .
O7 Ti1 O3 90.28(5) . .
O5 Ti1 O3 89.88(5) . .
O3 Ti1 O3 0.00(7) 1 .
O1 Ti1 N1 156.58(6) . .
O2 Ti1 N1 155.17(6) . .
O7 Ti1 N1 82.74(5) . .
O5 Ti1 N1 76.40(5) . .
O3 Ti1 N1 73.87(5) 1 .
O3 Ti1 N1 73.87(5) . .
O1 Ti1 N2 81.68(5) . .
O2 Ti1 N2 127.93(6) . .
O7 Ti1 N2 77.41(5) . .
O5 Ti1 N2 91.67(5) . .
O3 Ti1 N2 149.43(5) 1 .
O3 Ti1 N2 149.43(5) . .
N1 Ti1 N2 76.85(5) . .
O2 O1 Ti1 66.64(8) . .
O1 O2 Ti1 66.55(7) . .
O3 O3 C4 0(10) 1 .
O3 O3 Ti1 0(5) 1 .
C4 O3 Ti1 121.07(11) . .
C6 O5 Ti1 123.41(11) . .
C8 O7 Ti1 122.98(11) . .
N1 C1 C2 109.17(13) . .
N2 C2 C1 110.70(13) . .
N1 C3 C4 108.47(13) . .
O4 C4 O3 124.04(16) . 1
O4 C4 O3 124.04(16) . .
O3 C4 O3 0.00(12) 1 .
O4 C4 C3 120.12(16) . .
O3 C4 C3 115.83(14) 1 .
O3 C4 C3 115.83(14) . .
N1 C5 C6 112.05(14) . .
O6 C6 O5 123.99(19) . .
O6 C6 C5 119.32(18) . .
O5 C6 C5 116.69(14) . .
N2 C7 C8 111.52(14) . .
O8 C8 O7 123.25(17) . .
O8 C8 C7 121.20(16) . .
O7 C8 C7 115.53(15) . .
N2 C9 C10 116.38(14) . .
O10 C10 O9 125.13(17) . .
O10 C10 C9 125.55(16) . .
O9 C10 C9 109.32(15) . .
C3 N1 C5 110.60(13) . .
C3 N1 C1 111.71(12) . .
C5 N1 C1 111.24(13) . .
C3 N1 Ti1 105.51(10) . .
C5 N1 Ti1 108.90(10) . .
C1 N1 Ti1 108.67(9) . .
C9 N2 C7 111.51(14) . .
C9 N2 C2 110.19(13) . .
C7 N2 C2 110.81(13) . .
C9 N2 Ti1 110.57(9) . .
C7 N2 Ti1 104.11(10) . .
C2 N2 Ti1 109.49(9) . .

loop_
_geom_bond_atom_site_label_1
_geom_bond_atom_site_label_2
_geom_bond_distance
_geom_bond_site_symmetry_2
Ti1 O1 1.8465(14) .
Ti1 O2 1.8476(14) .
Ti1 O7 1.9483(13) .
Ti1 O5 1.9858(13) .
Ti1 O3 2.0863(12) 1
Ti1 O3 2.0863(12) .
Ti1 N1 2.2935(13) .
Ti1 N2 2.2996(13) .
O1 O2 1.467(2) .
O3 O3 0.000(4) 1
O3 C4 1.274(2) .
O4 C4 1.235(2) .
O5 C6 1.279(2) .
O6 C6 1.228(2) .
O7 C8 1.302(2) .
O8 C8 1.209(2) .
O9 C10 1.318(2) .
O10 C10 1.199(2) .
O2W O2W 0.000(6) 1
C1 N1 1.485(2) .
C1 C2 1.506(2) .
C2 N2 1.498(2) .
C3 N1 1.477(2) .
C3 C4 1.520(2) .
C4 O3 1.274(2) 1
C5 N1 1.480(2) .
C5 C6 1.506(3) .
C7 N2 1.489(2) .
C7 C8 1.515(2) .
C9 N2 1.476(2) .
C9 C10 1.518(2) .

loop_
_geom_hbond_atom_site_label_D
_geom_hbond_atom_site_label_H
_geom_hbond_atom_site_label_A
_geom_hbond_distance_DH
_geom_hbond_distance_HA
_geom_hbond_distance_DA
_geom_hbond_angle_DHA
_geom_hbond_site_symmetry_A
O9 H9O O1W 0.80(3) 1.80(3) 2.599(2) 172(3) 3_666
O1W H1W1 O8 0.843(9) 1.912(10) 2.755(2) 178(2) 1_565
O1W H1W2 O10 0.851(9) 2.195(17) 2.948(2) 147(2) 4_566
N3 H4 O3 0.854(8) 2.433(16) 3.040(2) 128.6(15) 1
N3 H2 O4 0.853(8) 2.081(11) 2.877(2) 155.1(17) 1_565
N3 H1 O4 0.848(8) 2.035(8) 2.878(2) 172.7(18) 3_556
N3 H4 O6 0.854(8) 2.338(17) 2.801(2) 114.4(15) 4_566
N3 H3 O2W 0.852(8) 1.931(9) 2.778(2) 172.4(18) 1
O2W H2W1 O6 0.844(10) 1.876(15) 2.682(2) 159(3) 2_545
O2W H2W2 O4 0.841(10) 2.280(17) 3.057(2) 154(3) 2
